data_7011409
loop_
_publ_author_name
'Jiabao Weng'
'Maochun Hong'
'Yucang Liang'
'Qian Shi'
'Rong Cao'

_publ_section_title
;
 A nucleobase--inorganic hybrid polymer consisting of copper
 bis(phosphopentamolybdate) and cytosine
;
_journal_issue 3
_journal_name_full 'J. Chem. Soc., Dalton Trans.'
_journal_page_first 289
_journal_page_last 290
_journal_paper_doi 10.1039/b111457n
_journal_year 2002
_chemical_formula_sum 'C8 H14 Cu0.5 Mo2.5 N6 O14.5 P'
_chemical_formula_weight 728.84
_chemical_name_common CuP2Mo5O23(H2O)2(Hcyt)4
_space_group_IT_number 15
_symmetry_cell_setting monoclinic
_symmetry_space_group_name_Hall '-C 2yc'
_symmetry_space_group_name_H-M 'C 1 2/c 1'
_atom_sites_solution_hydrogens geom
_atom_sites_solution_primary direct
_atom_sites_solution_secondary difmap
_audit_creation_method SHELXL-97
_cell_angle_alpha 90.00
_cell_angle_beta 117.6170(10)
_cell_angle_gamma 90.00
_cell_formula_units_Z 4
_cell_length_a 19.3411(4)
_cell_length_b 11.4945(2)
_cell_length_c 19.47120(10)
_cell_measurement_reflns_used 296
_cell_measurement_temperature 293(2)
_cell_measurement_theta_max 25.04
_cell_measurement_theta_min 2.13
_cell_volume 3835.57(11)
_computing_cell_refinement 'Smart CCD Software (Siemens, 1994)'
_computing_data_collection 'Smart CCD Software (Siemens, 1994)'
_computing_data_reduction 'Smart CCD Software (Siemens, 1994)'
_computing_molecular_graphics 'SHELXS-97 (Sheldrick, 1997)'
_computing_publication_material 'SHELXS-97 (Sheldrick, 1997)'
_computing_structure_refinement 'SHELXL-97 (Sheldrick, 1997)'
_computing_structure_solution 'SHELXS-97 (Sheldrick, 1990)'
_diffrn_ambient_temperature 293(2)
_diffrn_measured_fraction_theta_full 0.994
_diffrn_measured_fraction_theta_max 0.994
_diffrn_measurement_device_type 'Siemens Smart CCD'
_diffrn_measurement_method '\w scan'
_diffrn_radiation_monochromator graphite
_diffrn_radiation_source 'fine-focus sealed tube'
_diffrn_radiation_type MoK\a
_diffrn_radiation_wavelength 0.71073
_diffrn_reflns_av_R_equivalents 0.0445
_diffrn_reflns_av_sigmaI/netI 0.0688
_diffrn_reflns_limit_h_max 22
_diffrn_reflns_limit_h_min -11
_diffrn_reflns_limit_k_max 13
_diffrn_reflns_limit_k_min -12
_diffrn_reflns_limit_l_max 22
_diffrn_reflns_limit_l_min -23
_diffrn_reflns_number 6967
_diffrn_reflns_theta_full 25.04
_diffrn_reflns_theta_max 25.04
_diffrn_reflns_theta_min 2.13
_diffrn_standards_decay_% 0
_diffrn_standards_interval_count 0
_diffrn_standards_interval_time 0
_diffrn_standards_number 0
_exptl_absorpt_coefficient_mu 1.167
_exptl_absorpt_correction_T_max 2.772
_exptl_absorpt_correction_T_min 1.965
_exptl_absorpt_correction_type empirical
_exptl_absorpt_process_details 'SADABS (Sheldrick, 1996)'
_exptl_crystal_colour colourless
_exptl_crystal_density_diffrn 1.262
_exptl_crystal_density_meas ?
_exptl_crystal_density_method .
_exptl_crystal_description block
_exptl_crystal_F_000 1418
_exptl_crystal_size_max 0.35
_exptl_crystal_size_mid 0.30
_exptl_crystal_size_min 0.30
_refine_diff_density_max 1.965
_refine_diff_density_min -2.772
_refine_diff_density_rms 0.262
_refine_ls_extinction_method none
_refine_ls_goodness_of_fit_ref 1.072
_refine_ls_hydrogen_treatment mixed
_refine_ls_matrix_type full
_refine_ls_number_parameters 296
_refine_ls_number_reflns 3374
_refine_ls_number_restraints 0
_refine_ls_restrained_S_all 1.072
_refine_ls_R_factor_all 0.0825
_refine_ls_R_factor_gt 0.0617
_refine_ls_shift/su_max 0.000
_refine_ls_shift/su_mean 0.000
_refine_ls_structure_factor_coef Fsqd
_refine_ls_weighting_details 'calc w=1/[\s^2^(Fo^2^)+(0.1082P)^2^+25.1288P] where P=(Fo^2^+2Fc^2^)/3'
_refine_ls_weighting_scheme calc
_refine_ls_wR_factor_gt 0.1653
_refine_ls_wR_factor_ref 0.1802
_reflns_number_gt 2572
_reflns_number_total 3374
_reflns_threshold_expression >2sigma(I)
_cod_data_source_file b111457n.txt
_cod_data_source_block cyt01
_cod_original_sg_symbol_H-M C2/c
_cod_original_formula_sum 'C8 H14 Cu0.50 Mo2.50 N6 O14.50 P'
_cod_database_code 7011409

loop_
_symmetry_equiv_pos_as_xyz
'x, y, z'
'-x, y, -z+1/2'
'x+1/2, y+1/2, z'
'-x+1/2, y+1/2, -z+1/2'
'-x, -y, -z'
'x, -y, z-1/2'
'-x+1/2, -y+1/2, -z'
'x+1/2, -y+1/2, z-1/2'

loop_
_atom_site_label
_atom_site_type_symbol
_atom_site_fract_x
_atom_site_fract_y
_atom_site_fract_z
_atom_site_U_iso_or_equiv
_atom_site_adp_type
_atom_site_occupancy
_atom_site_symmetry_multiplicity
_atom_site_calc_flag
_atom_site_refinement_flags
_atom_site_disorder_assembly
_atom_site_disorder_group
P P 0.01582(13) 0.6462(2) 0.15871(14) 0.0179(5) Uani 1 1 d . . .
Cu Cu 0.0000 0.5000 0.0000 0.0431(6) Uani 1 2 d S . .
Mo1 Mo 0.10697(4) 0.84390(7) 0.30121(5) 0.0192(3) Uani 1 1 d . . .
Mo2 Mo 0.15684(4) 0.56529(7) 0.35028(5) 0.0195(3) Uani 1 1 d . . .
Mo3 Mo 0.0000 0.39594(11) 0.2500 0.0205(3) Uani 1 2 d S . .
O1 O 0.1337(4) 0.8946(6) 0.3929(4) 0.0306(17) Uani 1 1 d . . .
O2 O 0.1514(4) 0.9425(6) 0.2697(4) 0.0250(16) Uani 1 1 d . . .
O3 O 0.0000 0.8919(8) 0.2500 0.023(2) Uani 1 2 d S . .
O4 O 0.0657(4) 0.7557(6) 0.1819(4) 0.0209(14) Uani 1 1 d . . .
O5 O 0.0621(3) 0.6782(6) 0.3401(4) 0.0196(14) Uani 1 1 d . . .
O6 O 0.1798(3) 0.7172(6) 0.3226(4) 0.0206(14) Uani 1 1 d . . .
O7 O 0.2151(4) 0.4913(6) 0.3199(4) 0.0294(17) Uani 1 1 d . . .
O8 O 0.2103(4) 0.5753(7) 0.4484(4) 0.0304(17) Uani 1 1 d . . .
O9 O -0.0019(4) 0.6050(6) 0.0787(4) 0.0266(16) Uani 1 1 d . . .
O10 O 0.0580(4) 0.5497(6) 0.2195(4) 0.0217(15) Uani 1 1 d . . .
O11 O 0.0451(4) 0.3041(6) 0.2147(4) 0.0317(17) Uani 1 1 d . . .
O13 O -0.0475(5) 0.3802(7) 0.0337(5) 0.047(2) Uani 1 1 d . . .
O12 O 0.0871(4) 0.4423(5) 0.3474(4) 0.0211(14) Uani 1 1 d . . .
N3 N 0.1354(7) 0.7693(10) 0.5273(7) 0.058(3) Uani 1 1 d . . .
H3A H 0.1562 0.7871 0.4963 0.087 Uiso 1 1 calc R . .
H3B H 0.0942 0.7234 0.5021 0.087 Uiso 1 1 calc R . .
H3C H 0.1707 0.7324 0.5691 0.087 Uiso 1 1 calc R . .
O14 O 0.1207(5) 1.1653(7) 0.5235(5) 0.041(2) Uani 1 1 d . . .
N6 N 0.2714(5) 0.7679(8) 0.2507(5) 0.035(2) Uani 1 1 d . . .
H6A H 0.2440 0.7446 0.2744 0.053 Uiso 1 1 calc R . .
H6B H 0.2577 0.8402 0.2334 0.053 Uiso 1 1 calc R . .
H6D H 0.3221 0.7659 0.2840 0.053 Uiso 1 1 calc R . .
O15 O 0.1500(5) 0.4430(7) 0.1107(5) 0.043(2) Uani 1 1 d . . .
C1 C 0.0612(6) 0.9581(11) 0.6197(6) 0.034(3) Uani 1 1 d . . .
H1A H 0.0388 0.9571 0.6529 0.041 Uiso 1 1 calc R . .
C2 C 0.0793(7) 0.8574(12) 0.5975(7) 0.045(3) Uani 1 1 d . . .
H2A H 0.0692 0.7865 0.6142 0.054 Uiso 1 1 calc R . .
C3 C 0.1142(6) 0.8624(10) 0.5480(6) 0.031(2) Uani 1 1 d . . .
C4 C 0.1066(6) 1.0711(10) 0.5460(6) 0.027(2) Uani 1 1 d . . .
C6 C 0.2751(6) 0.6373(10) 0.0849(7) 0.034(3) Uani 1 1 d . . .
H6C H 0.2963 0.6467 0.0511 0.041 Uiso 1 1 calc R . .
C7 C 0.2931(6) 0.7145(10) 0.1434(6) 0.031(2) Uani 1 1 d . . .
H7A H 0.3275 0.7757 0.1515 0.037 Uiso 1 1 calc R . .
C8 C 0.2570(6) 0.6976(10) 0.1914(6) 0.028(2) Uani 1 1 d . . .
C9 C 0.1924(6) 0.5268(9) 0.1190(6) 0.024(2) Uani 1 1 d . . .
N1 N 0.1231(5) 0.9670(8) 0.5221(5) 0.030(2) Uani 1 1 d . . .
N2 N 0.0747(5) 1.0616(9) 0.5949(5) 0.033(2) Uani 1 1 d . . .
H2B H 0.0625 1.1243 0.6109 0.040 Uiso 1 1 calc R . .
N4 N 0.2095(5) 0.6068(8) 0.1786(5) 0.0268(19) Uani 1 1 d . . .
N5 N 0.2271(5) 0.5474(8) 0.0752(5) 0.030(2) Uani 1 1 d . . .
H5A H 0.2181 0.4997 0.0380 0.036 Uiso 1 1 calc R . .

loop_
_atom_site_aniso_label
_atom_site_aniso_U_11
_atom_site_aniso_U_22
_atom_site_aniso_U_33
_atom_site_aniso_U_23
_atom_site_aniso_U_13
_atom_site_aniso_U_12
P 0.0071(11) 0.0226(13) 0.0241(13) 0.0004(10) 0.0072(10) -0.0003(9)
Cu 0.0364(12) 0.0482(14) 0.0458(13) -0.0038(10) 0.0200(10) -0.0021(10)
Mo1 0.0090(4) 0.0235(5) 0.0231(5) -0.0012(3) 0.0058(3) -0.0023(3)
Mo2 0.0080(4) 0.0258(5) 0.0228(5) 0.0033(3) 0.0054(3) 0.0026(3)
Mo3 0.0135(6) 0.0204(7) 0.0258(7) 0.000 0.0075(5) 0.000
O1 0.024(4) 0.036(4) 0.030(4) -0.006(3) 0.011(3) -0.005(3)
O2 0.014(3) 0.029(4) 0.032(4) 0.003(3) 0.010(3) -0.006(3)
O3 0.009(4) 0.020(5) 0.037(6) 0.000 0.008(4) 0.000
O4 0.015(3) 0.022(4) 0.025(3) 0.000(3) 0.009(3) -0.005(3)
O5 0.007(3) 0.024(4) 0.027(3) 0.001(3) 0.007(3) 0.001(3)
O6 0.010(3) 0.028(4) 0.026(4) 0.004(3) 0.011(3) 0.001(3)
O7 0.019(4) 0.034(4) 0.041(4) 0.004(3) 0.019(3) 0.009(3)
O8 0.016(4) 0.044(5) 0.027(4) 0.007(3) 0.007(3) -0.002(3)
O9 0.021(4) 0.034(4) 0.025(4) -0.003(3) 0.010(3) 0.002(3)
O10 0.010(3) 0.027(4) 0.022(3) 0.003(3) 0.002(3) 0.004(3)
O11 0.029(4) 0.030(4) 0.034(4) -0.005(3) 0.012(3) 0.006(3)
O13 0.048(5) 0.043(5) 0.059(6) 0.008(4) 0.031(5) -0.009(4)
O12 0.016(3) 0.019(4) 0.028(4) 0.001(3) 0.010(3) 0.003(3)
N3 0.040(7) 0.054(8) 0.074(8) -0.008(6) 0.021(6) 0.005(6)
O14 0.038(5) 0.035(5) 0.056(5) 0.002(4) 0.026(4) 0.001(4)
N6 0.030(5) 0.035(5) 0.044(6) -0.004(5) 0.021(5) -0.002(4)
O15 0.039(5) 0.040(5) 0.051(5) -0.019(4) 0.021(4) -0.015(4)
C1 0.022(6) 0.056(8) 0.027(6) 0.009(5) 0.014(5) -0.001(5)
C2 0.024(6) 0.064(9) 0.043(7) 0.015(6) 0.013(6) -0.001(6)
C3 0.018(5) 0.034(7) 0.034(6) 0.002(5) 0.006(5) -0.005(5)
C4 0.010(5) 0.037(6) 0.023(5) 0.002(5) -0.001(4) 0.000(4)
C6 0.023(6) 0.042(7) 0.041(7) 0.006(5) 0.018(5) 0.000(5)
C7 0.021(5) 0.036(7) 0.037(6) -0.002(5) 0.016(5) -0.009(5)
C8 0.014(5) 0.038(6) 0.027(5) -0.007(5) 0.005(4) -0.002(5)
C9 0.019(5) 0.017(5) 0.038(6) -0.003(4) 0.013(5) 0.003(4)
N1 0.023(5) 0.030(5) 0.034(5) 0.005(4) 0.011(4) 0.001(4)
N2 0.026(5) 0.043(6) 0.031(5) -0.006(4) 0.013(4) 0.004(4)
N4 0.021(5) 0.025(5) 0.036(5) -0.001(4) 0.015(4) -0.001(4)
N5 0.019(5) 0.043(6) 0.028(5) -0.007(4) 0.011(4) 0.001(4)

loop_
_atom_type_symbol
_atom_type_description
_atom_type_scat_dispersion_real
_atom_type_scat_dispersion_imag
_atom_type_scat_source
C C 0.0033 0.0016 'International Tables Vol C Tables 4.2.6.8 and 6.1.1.4'
H H 0.0000 0.0000 'International Tables Vol C Tables 4.2.6.8 and 6.1.1.4'
N N 0.0061 0.0033 'International Tables Vol C Tables 4.2.6.8 and 6.1.1.4'
O O 0.0106 0.0060 'International Tables Vol C Tables 4.2.6.8 and 6.1.1.4'
P P 0.1023 0.0942 'International Tables Vol C Tables 4.2.6.8 and 6.1.1.4'
Cu Cu 0.3201 1.2651 'International Tables Vol C Tables 4.2.6.8 and 6.1.1.4'
Mo Mo -1.6832 0.6857 'International Tables Vol C Tables 4.2.6.8 and 6.1.1.4'

loop_
_geom_angle_atom_site_label_1
_geom_angle_atom_site_label_2
_geom_angle_atom_site_label_3
_geom_angle
_geom_angle_site_symmetry_1
_geom_angle_site_symmetry_3
_geom_angle_publ_flag
O9 P O4 112.1(4) . . ?
O9 P O10 110.5(4) . . ?
O4 P O10 109.2(4) . . ?
O9 P O5 109.3(4) . 2 ?
O4 P O5 106.5(4) . 2 ?
O10 P O5 109.1(4) . 2 ?
O13 Cu O13 180.0(6) . 5_565 ?
O13 Cu O9 90.6(3) . 5_565 ?
O13 Cu O9 89.4(3) 5_565 5_565 ?
O13 Cu O9 89.4(3) . . ?
O13 Cu O9 90.6(3) 5_565 . ?
O9 Cu O9 180.0(4) 5_565 . ?
O2 Mo1 O1 101.0(3) . . ?
O2 Mo1 O3 103.0(3) . . ?
O1 Mo1 O3 100.1(3) . . ?
O2 Mo1 O6 98.0(3) . . ?
O1 Mo1 O6 101.2(3) . . ?
O3 Mo1 O6 146.4(3) . . ?
O2 Mo1 O4 85.8(3) . . ?
O1 Mo1 O4 173.1(3) . . ?
O3 Mo1 O4 79.4(2) . . ?
O6 Mo1 O4 76.3(2) . . ?
O2 Mo1 O5 167.7(3) . . ?
O1 Mo1 O5 85.3(3) . . ?
O3 Mo1 O5 86.0(3) . . ?
O6 Mo1 O5 70.2(2) . . ?
O4 Mo1 O5 87.8(2) . . ?
O8 Mo2 O7 105.3(3) . . ?
O8 Mo2 O12 97.7(3) . . ?
O7 Mo2 O12 100.8(3) . . ?
O8 Mo2 O6 98.8(3) . . ?
O7 Mo2 O6 94.5(3) . . ?
O12 Mo2 O6 153.6(3) . . ?
O8 Mo2 O5 96.3(3) . . ?
O7 Mo2 O5 157.0(3) . . ?
O12 Mo2 O5 83.5(2) . . ?
O6 Mo2 O5 74.3(2) . . ?
O8 Mo2 O10 167.1(3) . . ?
O7 Mo2 O10 85.7(3) . . ?
O12 Mo2 O10 73.2(3) . . ?
O6 Mo2 O10 86.8(2) . . ?
O5 Mo2 O10 73.9(2) . . ?
O11 Mo3 O11 103.4(5) . 2 ?
O11 Mo3 O12 100.9(3) . . ?
O11 Mo3 O12 98.7(3) 2 . ?
O11 Mo3 O12 98.7(3) . 2 ?
O11 Mo3 O12 100.9(3) 2 2 ?
O12 Mo3 O12 148.1(4) . 2 ?
O11 Mo3 O10 88.3(3) . . ?
O11 Mo3 O10 167.6(3) 2 . ?
O12 Mo3 O10 74.7(2) . . ?
O12 Mo3 O10 81.0(2) 2 . ?
O11 Mo3 O10 167.6(3) . 2 ?
O11 Mo3 O10 88.3(3) 2 2 ?
O12 Mo3 O10 81.0(2) . 2 ?
O12 Mo3 O10 74.7(2) 2 2 ?
O10 Mo3 O10 80.4(3) . 2 ?
Mo1 O3 Mo1 146.5(5) . 2 ?
P O4 Mo1 122.5(3) . . ?
P O5 Mo2 129.4(4) 2 . ?
P O5 Mo1 134.1(4) 2 . ?
Mo2 O5 Mo1 95.2(2) . . ?
Mo1 O6 Mo2 120.0(3) . . ?
P O9 Cu 157.1(5) . . ?
P O10 Mo3 126.7(4) . . ?
P O10 Mo2 129.8(4) . . ?
Mo3 O10 Mo2 91.6(2) . . ?
Mo2 O12 Mo3 120.5(3) . . ?
C2 C1 N2 121.6(10) . . ?
C1 C2 C3 117.7(12) . . ?
N3 C3 N1 120.9(11) . . ?
N3 C3 C2 120.5(12) . . ?
N1 C3 C2 118.6(11) . . ?
O14 C4 N2 124.2(10) . . ?
O14 C4 N1 120.9(9) . . ?
N2 C4 N1 114.9(10) . . ?
N5 C6 C7 120.9(10) . . ?
C6 C7 C8 116.9(10) . . ?
N6 C8 N4 119.1(9) . . ?
N6 C8 C7 121.4(10) . . ?
N4 C8 C7 119.4(9) . . ?
O15 C9 N5 124.2(10) . . ?
O15 C9 N4 120.9(9) . . ?
N5 C9 N4 114.9(9) . . ?
C3 N1 C4 124.0(9) . . ?
C1 N2 C4 123.1(10) . . ?
C8 N4 C9 123.2(8) . . ?
C9 N5 C6 124.7(10) . . ?

loop_
_geom_bond_atom_site_label_1
_geom_bond_atom_site_label_2
_geom_bond_distance
_geom_bond_site_symmetry_2
_geom_bond_publ_flag
P O9 1.509(7) . yes
P O4 1.522(7) . yes
P O10 1.550(7) . yes
P O5 1.562(6) 2 yes
Cu O13 1.932(8) . ?
Cu O13 1.932(8) 5_565 yes
Cu O9 1.964(7) 5_565 yes
Cu O9 1.964(7) . yes
Mo1 O2 1.700(6) . ?
Mo1 O1 1.714(7) . ?
Mo1 O3 1.915(3) . ?
Mo1 O6 1.932(6) . ?
Mo1 O4 2.311(6) . ?
Mo1 O5 2.358(6) . ?
Mo2 O8 1.704(7) . ?
Mo2 O7 1.721(6) . ?
Mo2 O12 1.936(6) . ?
Mo2 O6 1.939(6) . ?
Mo2 O5 2.178(6) . ?
Mo2 O10 2.379(6) . ?
Mo3 O11 1.703(7) . ?
Mo3 O11 1.703(7) 2 ?
Mo3 O12 1.938(7) . ?
Mo3 O12 1.938(7) 2 ?
Mo3 O10 2.313(7) . ?
Mo3 O10 2.313(7) 2 ?
O3 Mo1 1.915(3) 2 ?
O5 P 1.562(6) 2 ?
N3 C3 1.277(15) . ?
O14 C4 1.245(13) . yes
N6 C8 1.328(13) . ?
O15 C9 1.227(12) . ?
C1 C2 1.338(18) . ?
C1 N2 1.354(15) . ?
C2 C3 1.412(16) . ?
C3 N1 1.347(14) . ?
C4 N2 1.358(13) . ?
C4 N1 1.374(14) . ?
C6 N5 1.344(14) . ?
C6 C7 1.355(16) . ?
C7 C8 1.416(14) . ?
C8 N4 1.335(13) . ?
C9 N5 1.327(13) . ?
C9 N4 1.396(13) . ?
